data_4104816
loop_
_publ_author_name
'William J. Evans'
'Ming Fang'
'Ga\"el Zucchi'
'Filipp Furche'
'Joseph W. Ziller'
'Ryan M. Hoekstra'
'Jeffrey I. Zink'

_publ_section_title
;
 Isolation of Dysprosium and Yttrium Complexes of a Three-Electron
 Reduction Product in the Activation of Dinitrogen, the (N2)3- Radical
;
_journal_name_full 'Journal of the American Chemical Society'
_journal_page_first 11195
_journal_page_last 11202
_journal_paper_doi 10.1021/ja9036753
_journal_volume 131
_journal_year 2009
_chemical_formula_sum 'C88 H148 Dy2 N2 O12'
_chemical_formula_weight 1751.08
_chemical_name_systematic
; 
 ? 
;
_space_group_IT_number 2
_symmetry_cell_setting triclinic
_symmetry_space_group_name_Hall '-P 1'
_symmetry_space_group_name_H-M 'P -1'
_atom_sites_solution_hydrogens geom
_atom_sites_solution_primary direct
_atom_sites_solution_secondary difmap
_audit_creation_method SHELXTL
_cell_angle_alpha 74.2110(10)
_cell_angle_beta 82.3250(10)
_cell_angle_gamma 73.6930(10)
_cell_formula_units_Z 1
_cell_length_a 12.2397(6)
_cell_length_b 12.8327(6)
_cell_length_c 15.0834(7)
_cell_measurement_reflns_used 5304
_cell_measurement_temperature 168(2)
_cell_measurement_theta_max 27.04
_cell_measurement_theta_min 2.73
_cell_volume 2183.83(18)
_computing_cell_refinement 'Bruker SMART/SAINT'
_computing_data_collection 'Bruker SMART'
_computing_data_reduction 'Bruker SHELXTL'
_computing_molecular_graphics 'Bruker SHELXTL'
_computing_publication_material 'Bruker SHELXTL'
_computing_structure_refinement 'Bruker SHELXTL'
_computing_structure_solution 'Bruker SHELXTL'
_diffrn_ambient_temperature 168(2)
_diffrn_measured_fraction_theta_full 0.956
_diffrn_measured_fraction_theta_max 0.956
_diffrn_measurement_device_type 'CCD area detector'
_diffrn_measurement_method 'phi and omega scans'
_diffrn_radiation_monochromator graphite
_diffrn_radiation_source 'sealed tube'
_diffrn_radiation_type MoK\a
_diffrn_radiation_wavelength 0.71073
_diffrn_reflns_av_R_equivalents 0.0421
_diffrn_reflns_av_sigmaI/netI 0.0570
_diffrn_reflns_limit_h_max 16
_diffrn_reflns_limit_h_min -16
_diffrn_reflns_limit_k_max 16
_diffrn_reflns_limit_k_min -15
_diffrn_reflns_limit_l_max 19
_diffrn_reflns_limit_l_min -19
_diffrn_reflns_number 23805
_diffrn_reflns_theta_full 28.27
_diffrn_reflns_theta_max 28.27
_diffrn_reflns_theta_min 2.10
_diffrn_standards_decay_% '< 1.0'
_diffrn_standards_interval_count 'initial 50 frames recollected'
_diffrn_standards_number '50 frames'
_exptl_absorpt_coefficient_mu 1.755
_exptl_absorpt_correction_T_max 0.8440
_exptl_absorpt_correction_T_min 0.7203
_exptl_absorpt_correction_type numerical
_exptl_absorpt_process_details 'Bruker SADABS'
_exptl_crystal_colour 'pale green'
_exptl_crystal_density_diffrn 1.331
_exptl_crystal_density_meas ?
_exptl_crystal_description irregular
_exptl_crystal_F_000 918
_exptl_crystal_size_max 0.20
_exptl_crystal_size_mid 0.16
_exptl_crystal_size_min 0.10
_refine_diff_density_max 1.564
_refine_diff_density_min -1.347
_refine_diff_density_rms 0.142
_refine_ls_extinction_coef 0.0012(3)
_refine_ls_extinction_expression Fc^*^=kFc[1+0.001xFc^2^\l^3^/sin(2\q)]^-1/4^
_refine_ls_extinction_method SHELXTL
_refine_ls_goodness_of_fit_ref 1.083
_refine_ls_hydrogen_treatment constr
_refine_ls_matrix_type full
_refine_ls_number_parameters 420
_refine_ls_number_reflns 10361
_refine_ls_number_restraints 0
_refine_ls_restrained_S_all 1.083
_refine_ls_R_factor_all 0.0625
_refine_ls_R_factor_gt 0.0441
_refine_ls_shift/su_max 0.003
_refine_ls_shift/su_mean 0.000
_refine_ls_structure_factor_coef Fsqd
_refine_ls_weighting_details 'calc w=1/[\s^2^(Fo^2^)+(0.0492P)^2^+5.7244P] where P=(Fo^2^+2Fc^2^)/3'
_refine_ls_weighting_scheme calc
_refine_ls_wR_factor_gt 0.1028
_refine_ls_wR_factor_ref 0.1131
_reflns_number_gt 8587
_reflns_number_total 10361
_reflns_threshold_expression >2sigma(I)
_cod_data_source_file ja9036753_si_001.cif
_cod_data_source_block gz24
_cod_depositor_comments
;
The following automatic conversions were performed:

'_exptl_crystal_density_meas' value 'none' was changed to '?' - the
value is perceived as not measured.

Automatic conversion script
Id: cif_fix_values 3008 2015-01-20 13:52:24Z robertas 
;
_cod_database_code 4104816

loop_
_symmetry_equiv_pos_as_xyz
'x, y, z'
'-x, -y, -z'

loop_
_atom_site_label
_atom_site_type_symbol
_atom_site_fract_x
_atom_site_fract_y
_atom_site_fract_z
_atom_site_U_iso_or_equiv
_atom_site_adp_type
_atom_site_occupancy
_atom_site_symmetry_multiplicity
_atom_site_calc_flag
_atom_site_refinement_flags
Dy1 Dy 0.057051(17) 0.050644(17) 0.350148(14) 0.01821(8) Uani 1 1 d .
O1 O -0.1026(3) 0.1638(3) 0.3016(2) 0.0231(6) Uani 1 1 d .
O2 O 0.1772(3) -0.1059(3) 0.3392(2) 0.0238(7) Uani 1 1 d .
O3 O 0.1744(3) 0.1683(3) 0.3626(2) 0.0235(7) Uani 1 1 d .
O4 O 0.1209(3) 0.1122(3) 0.1842(2) 0.0274(7) Uani 1 1 d .
N1 N 0.0282(3) 0.0294(3) 0.5091(3) 0.0216(7) Uani 1 1 d .
C1 C -0.2057(4) 0.2335(4) 0.2814(3) 0.0236(9) Uani 1 1 d .
C2 C -0.2857(4) 0.1992(4) 0.2420(3) 0.0251(9) Uani 1 1 d .
C3 C -0.3947(4) 0.2723(5) 0.2259(4) 0.0359(12) Uani 1 1 d .
H3A H -0.4488 0.2497 0.2006 0.043 Uiso 1 1 calc R
C4 C -0.4253(4) 0.3759(5) 0.2457(4) 0.0423(14) Uani 1 1 d .
H4A H -0.4999 0.4233 0.2353 0.051 Uiso 1 1 calc R
C5 C -0.3471(4) 0.4096(4) 0.2805(4) 0.0361(12) Uani 1 1 d .
H5A H -0.3685 0.4816 0.2928 0.043 Uiso 1 1 calc R
C6 C -0.2371(4) 0.3426(4) 0.2988(3) 0.0270(10) Uani 1 1 d .
C7 C -0.2597(4) 0.0841(4) 0.2204(3) 0.0303(10) Uani 1 1 d .
C8 C -0.3559(5) 0.0717(5) 0.1709(4) 0.0440(14) Uani 1 1 d .
H8A H -0.3354 -0.0029 0.1588 0.066 Uiso 1 1 calc R
H8B H -0.3667 0.1289 0.1123 0.066 Uiso 1 1 calc R
H8C H -0.4269 0.0813 0.2100 0.066 Uiso 1 1 calc R
C9 C -0.1525(5) 0.0643(6) 0.1558(4) 0.0450(14) Uani 1 1 d .
H9A H -0.0877 0.0708 0.1838 0.067 Uiso 1 1 calc R
H9B H -0.1647 0.1202 0.0966 0.067 Uiso 1 1 calc R
H9C H -0.1364 -0.0109 0.1455 0.067 Uiso 1 1 calc R
C10 C -0.2473(5) -0.0085(4) 0.3111(4) 0.0401(13) Uani 1 1 d .
H10A H -0.1868 -0.0039 0.3452 0.060 Uiso 1 1 calc R
H10B H -0.2278 -0.0820 0.2970 0.060 Uiso 1 1 calc R
H10C H -0.3195 0.0016 0.3487 0.060 Uiso 1 1 calc R
C11 C -0.1543(4) 0.3888(4) 0.3357(3) 0.0280(10) Uani 1 1 d .
C12 C -0.1209(5) 0.3185(4) 0.4325(4) 0.0355(11) Uani 1 1 d .
H12A H -0.1897 0.3179 0.4740 0.053 Uiso 1 1 calc R
H12B H -0.0705 0.3509 0.4559 0.053 Uiso 1 1 calc R
H12C H -0.0811 0.2416 0.4297 0.053 Uiso 1 1 calc R
C13 C -0.2051(5) 0.5094(4) 0.3456(5) 0.0424(13) Uani 1 1 d .
H13A H -0.2729 0.5121 0.3885 0.064 Uiso 1 1 calc R
H13B H -0.2263 0.5592 0.2852 0.064 Uiso 1 1 calc R
H13C H -0.1484 0.5338 0.3696 0.064 Uiso 1 1 calc R
C14 C -0.0482(4) 0.3923(4) 0.2680(4) 0.0320(11) Uani 1 1 d .
H14A H -0.0121 0.3170 0.2591 0.048 Uiso 1 1 calc R
H14B H 0.0061 0.4183 0.2933 0.048 Uiso 1 1 calc R
H14C H -0.0713 0.4437 0.2085 0.048 Uiso 1 1 calc R
C15 C 0.2458(4) -0.2105(4) 0.3488(3) 0.0242(9) Uani 1 1 d .
C16 C 0.3542(4) -0.2407(4) 0.3885(3) 0.0274(10) Uani 1 1 d .
C17 C 0.4174(4) -0.3509(4) 0.4057(4) 0.0346(11) Uani 1 1 d .
H17A H 0.4880 -0.3708 0.4334 0.042 Uiso 1 1 calc R
C18 C 0.3812(5) -0.4333(5) 0.3837(4) 0.0432(13) Uani 1 1 d .
H18A H 0.4249 -0.5091 0.3986 0.052 Uiso 1 1 calc R
C19 C 0.2809(5) -0.4039(4) 0.3401(4) 0.0354(12) Uani 1 1 d .
H19A H 0.2577 -0.4599 0.3228 0.043 Uiso 1 1 calc R
C20 C 0.2122(4) -0.2936(4) 0.3204(3) 0.0282(10) Uani 1 1 d .
C21 C 0.4006(4) -0.1538(4) 0.4158(4) 0.0289(10) Uani 1 1 d .
C22 C 0.5225(4) -0.2042(5) 0.4483(4) 0.0433(14) Uani 1 1 d .
H22A H 0.5232 -0.2681 0.5017 0.065 Uiso 1 1 calc R
H22B H 0.5484 -0.1473 0.4656 0.065 Uiso 1 1 calc R
H22C H 0.5735 -0.2294 0.3981 0.065 Uiso 1 1 calc R
C23 C 0.4060(4) -0.0541(4) 0.3319(4) 0.0341(11) Uani 1 1 d .
H23A H 0.4353 0.0001 0.3501 0.051 Uiso 1 1 calc R
H23B H 0.3293 -0.0179 0.3098 0.051 Uiso 1 1 calc R
H23C H 0.4567 -0.0813 0.2824 0.051 Uiso 1 1 calc R
C24 C 0.3270(4) -0.1138(5) 0.4958(4) 0.0335(11) Uani 1 1 d .
H24A H 0.3247 -0.1783 0.5481 0.050 Uiso 1 1 calc R
H24B H 0.2495 -0.0756 0.4765 0.050 Uiso 1 1 calc R
H24C H 0.3595 -0.0619 0.5142 0.050 Uiso 1 1 calc R
C25 C 0.1006(5) -0.2685(4) 0.2733(4) 0.0351(12) Uani 1 1 d .
C26 C 0.0985(6) -0.1742(5) 0.1849(4) 0.0469(15) Uani 1 1 d .
H26A H 0.1059 -0.1071 0.2003 0.070 Uiso 1 1 calc R
H26B H 0.0263 -0.1570 0.1560 0.070 Uiso 1 1 calc R
H26C H 0.1621 -0.1981 0.1419 0.070 Uiso 1 1 calc R
C27 C 0.0878(5) -0.3695(5) 0.2428(5) 0.0464(15) Uani 1 1 d .
H27A H 0.0884 -0.4326 0.2969 0.070 Uiso 1 1 calc R
H27B H 0.1514 -0.3910 0.1989 0.070 Uiso 1 1 calc R
H27C H 0.0156 -0.3492 0.2132 0.070 Uiso 1 1 calc R
C28 C -0.0019(4) -0.2385(5) 0.3402(5) 0.0452(14) Uani 1 1 d .
H28A H 0.0020 -0.3004 0.3956 0.068 Uiso 1 1 calc R
H28B H -0.0726 -0.2255 0.3103 0.068 Uiso 1 1 calc R
H28C H -0.0008 -0.1705 0.3574 0.068 Uiso 1 1 calc R
C29 C 0.1880(4) 0.1921(4) 0.4493(3) 0.0295(10) Uani 1 1 d .
H29A H 0.2470 0.1311 0.4849 0.035 Uiso 1 1 calc R
H29B H 0.1152 0.2006 0.4875 0.035 Uiso 1 1 calc R
C30 C 0.2240(4) 0.3006(4) 0.4214(4) 0.0287(10) Uani 1 1 d .
H30A H 0.1577 0.3664 0.4073 0.034 Uiso 1 1 calc R
H30B H 0.2661 0.3082 0.4700 0.034 Uiso 1 1 calc R
C31 C 0.3004(5) 0.2864(5) 0.3361(4) 0.0387(13) Uani 1 1 d .
H31A H 0.3069 0.3599 0.2961 0.046 Uiso 1 1 calc R
H31B H 0.3776 0.2393 0.3526 0.046 Uiso 1 1 calc R
C32 C 0.2417(4) 0.2297(4) 0.2888(3) 0.0265(10) Uani 1 1 d .
H32A H 0.1912 0.2858 0.2424 0.032 Uiso 1 1 calc R
H32B H 0.2984 0.1774 0.2574 0.032 Uiso 1 1 calc R
C33 C 0.0660(5) 0.2121(5) 0.1153(4) 0.0385(12) Uani 1 1 d .
H33A H 0.0977 0.2758 0.1132 0.046 Uiso 1 1 calc R
H33B H -0.0173 0.2338 0.1300 0.046 Uiso 1 1 calc R
C34 C 0.0915(6) 0.1792(6) 0.0239(4) 0.0524(17) Uani 1 1 d .
H34A H 0.0222 0.1696 0.0033 0.063 Uiso 1 1 calc R
H34B H 0.1193 0.2372 -0.0243 0.063 Uiso 1 1 calc R
C35 C 0.1828(6) 0.0695(5) 0.0416(4) 0.0464(14) Uani 1 1 d .
H35A H 0.1512 0.0062 0.0424 0.056 Uiso 1 1 calc R
H35B H 0.2466 0.0718 -0.0061 0.056 Uiso 1 1 calc R
C36 C 0.2219(4) 0.0588(5) 0.1356(4) 0.0379(12) Uani 1 1 d .
H36A H 0.2505 -0.0209 0.1680 0.045 Uiso 1 1 calc R
H36B H 0.2832 0.0973 0.1298 0.045 Uiso 1 1 calc R
O5 O -0.2280(7) 0.5809(7) -0.0814(6) 0.121(3) Uiso 1 1 d .
C37 C -0.3331(11) 0.5632(11) -0.0738(9) 0.116(4) Uiso 1 1 d .
H37A H -0.3551 0.5657 -0.1354 0.140 Uiso 1 1 calc R
H37B H -0.3895 0.6228 -0.0499 0.140 Uiso 1 1 calc R
C38 C -0.3329(9) 0.4584(9) -0.0138(8) 0.103(3) Uiso 1 1 d .
H38A H -0.3527 0.4096 -0.0466 0.123 Uiso 1 1 calc R
H38B H -0.3894 0.4672 0.0388 0.123 Uiso 1 1 calc R
C39 C -0.2165(7) 0.4083(7) 0.0195(6) 0.072(2) Uiso 1 1 d .
H39A H -0.2190 0.3856 0.0878 0.086 Uiso 1 1 calc R
H39B H -0.1776 0.3420 -0.0048 0.086 Uiso 1 1 calc R
C40 C -0.1588(9) 0.4975(9) -0.0161(7) 0.092(3) Uiso 1 1 d .
H40A H -0.1480 0.5285 0.0345 0.110 Uiso 1 1 calc R
H40B H -0.0830 0.4686 -0.0455 0.110 Uiso 1 1 calc R
O6 O -0.4065(11) -0.1548(12) 0.0857(10) 0.195(5) Uiso 1 1 d .
C41 C -0.4730(15) -0.1560(15) 0.0240(13) 0.181(7) Uiso 1 1 d .
H41A H -0.4288 -0.1982 -0.0208 0.217 Uiso 1 1 calc R
H41B H -0.5096 -0.0788 -0.0100 0.217 Uiso 1 1 calc R
C42 C -0.5613(11) -0.2135(11) 0.0801(9) 0.117(4) Uiso 1 1 d .
H42A H -0.6264 -0.1594 0.1027 0.141 Uiso 1 1 calc R
H42B H -0.5900 -0.2525 0.0434 0.141 Uiso 1 1 calc R
C43 C -0.4990(9) -0.2911(10) 0.1543(8) 0.105(3) Uiso 1 1 d .
H43A H -0.4822 -0.3684 0.1468 0.126 Uiso 1 1 calc R
H43B H -0.5431 -0.2878 0.2140 0.126 Uiso 1 1 calc R
C44 C -0.3906(11) -0.2574(11) 0.1514(9) 0.122(4) Uiso 1 1 d .
H44A H -0.3785 -0.2491 0.2124 0.147 Uiso 1 1 calc R
H44B H -0.3243 -0.3136 0.1326 0.147 Uiso 1 1 calc R

loop_
_atom_site_aniso_label
_atom_site_aniso_U_11
_atom_site_aniso_U_22
_atom_site_aniso_U_33
_atom_site_aniso_U_23
_atom_site_aniso_U_13
_atom_site_aniso_U_12
Dy1 0.01763(11) 0.01544(11) 0.02116(11) -0.00212(7) -0.00140(7) -0.00584(7)
O1 0.0205(15) 0.0187(15) 0.0271(16) -0.0006(13) -0.0064(12) -0.0029(12)
O2 0.0234(15) 0.0185(16) 0.0292(17) -0.0068(13) -0.0024(13) -0.0036(12)
O3 0.0242(16) 0.0238(16) 0.0235(16) -0.0022(13) 0.0005(12) -0.0123(13)
O4 0.0300(17) 0.0319(19) 0.0200(15) -0.0010(13) -0.0013(13) -0.0130(14)
N1 0.0181(17) 0.0168(18) 0.028(2) -0.0030(15) -0.0037(14) -0.0033(14)
C1 0.020(2) 0.024(2) 0.022(2) 0.0032(18) -0.0008(16) -0.0073(17)
C2 0.023(2) 0.026(2) 0.025(2) -0.0009(18) -0.0008(17) -0.0094(18)
C3 0.023(2) 0.038(3) 0.045(3) 0.000(2) -0.009(2) -0.012(2)
C4 0.022(2) 0.034(3) 0.063(4) -0.003(3) -0.006(2) -0.002(2)
C5 0.025(2) 0.024(3) 0.054(3) -0.004(2) 0.001(2) -0.005(2)
C6 0.026(2) 0.020(2) 0.031(3) 0.0001(19) -0.0019(19) -0.0064(18)
C7 0.031(2) 0.033(3) 0.030(3) -0.008(2) -0.005(2) -0.010(2)
C8 0.040(3) 0.056(4) 0.047(3) -0.018(3) -0.004(3) -0.023(3)
C9 0.038(3) 0.064(4) 0.047(3) -0.033(3) 0.003(2) -0.020(3)
C10 0.053(3) 0.027(3) 0.045(3) -0.006(2) -0.013(3) -0.015(2)
C11 0.026(2) 0.019(2) 0.037(3) -0.0021(19) -0.0041(19) -0.0063(18)
C12 0.045(3) 0.027(3) 0.036(3) -0.005(2) -0.005(2) -0.011(2)
C13 0.037(3) 0.025(3) 0.064(4) -0.012(3) -0.006(3) -0.004(2)
C14 0.025(2) 0.026(3) 0.048(3) -0.006(2) -0.005(2) -0.0124(19)
C15 0.025(2) 0.019(2) 0.024(2) -0.0025(18) 0.0049(17) -0.0037(17)
C16 0.024(2) 0.026(2) 0.028(2) -0.0032(19) 0.0017(18) -0.0055(19)
C17 0.025(2) 0.031(3) 0.043(3) -0.008(2) 0.000(2) -0.001(2)
C18 0.043(3) 0.028(3) 0.050(3) -0.006(2) -0.002(3) 0.001(2)
C19 0.040(3) 0.025(3) 0.040(3) -0.008(2) 0.002(2) -0.008(2)
C20 0.031(2) 0.020(2) 0.033(3) -0.0048(19) 0.0015(19) -0.0082(19)
C21 0.022(2) 0.027(2) 0.037(3) -0.007(2) -0.0013(19) -0.0063(18)
C22 0.028(3) 0.038(3) 0.058(4) -0.002(3) -0.014(2) -0.004(2)
C23 0.029(3) 0.034(3) 0.039(3) -0.004(2) 0.002(2) -0.014(2)
C24 0.030(3) 0.037(3) 0.036(3) -0.009(2) -0.005(2) -0.010(2)
C25 0.043(3) 0.028(3) 0.040(3) -0.013(2) -0.006(2) -0.012(2)
C26 0.067(4) 0.038(3) 0.045(3) -0.010(3) -0.021(3) -0.019(3)
C27 0.055(4) 0.035(3) 0.059(4) -0.022(3) -0.014(3) -0.013(3)
C28 0.027(3) 0.056(4) 0.064(4) -0.031(3) -0.002(3) -0.014(3)
C29 0.035(3) 0.030(3) 0.029(3) -0.005(2) -0.005(2) -0.018(2)
C30 0.029(2) 0.023(2) 0.037(3) -0.009(2) -0.003(2) -0.0090(19)
C31 0.036(3) 0.041(3) 0.049(3) -0.017(3) 0.007(2) -0.023(2)
C32 0.027(2) 0.024(2) 0.028(2) -0.0015(19) 0.0020(18) -0.0125(19)
C33 0.047(3) 0.035(3) 0.029(3) 0.005(2) -0.005(2) -0.014(2)
C34 0.050(4) 0.076(5) 0.026(3) -0.004(3) -0.005(2) -0.015(3)
C35 0.068(4) 0.047(4) 0.028(3) -0.011(3) 0.003(3) -0.023(3)
C36 0.029(3) 0.051(3) 0.032(3) -0.014(2) 0.009(2) -0.009(2)

loop_
_atom_type_symbol
_atom_type_description
_atom_type_scat_dispersion_real
_atom_type_scat_dispersion_imag
_atom_type_scat_source
C C 0.0033 0.0016 'International Tables Vol C Tables 4.2.6.8 and 6.1.1.4'
H H 0.0000 0.0000 'International Tables Vol C Tables 4.2.6.8 and 6.1.1.4'
N N 0.0061 0.0033 'International Tables Vol C Tables 4.2.6.8 and 6.1.1.4'
O O 0.0106 0.0060 'International Tables Vol C Tables 4.2.6.8 and 6.1.1.4'
Dy Dy -0.1892 4.4098 'International Tables Vol C Tables 4.2.6.8 and 6.1.1.4'

loop_
_geom_angle_atom_site_label_1
_geom_angle_atom_site_label_2
_geom_angle_atom_site_label_3
_geom_angle
_geom_angle_site_symmetry_1
_geom_angle_site_symmetry_3
O1 Dy1 O2 142.97(12) . .
O1 Dy1 N1 101.98(12) . .
O2 Dy1 N1 102.63(12) . .
O1 Dy1 N1 93.13(12) . 2_556
O2 Dy1 N1 93.76(12) . 2_556
N1 Dy1 N1 31.24(17) . 2_556
O1 Dy1 O3 105.67(11) . .
O2 Dy1 O3 104.46(11) . .
N1 Dy1 O3 82.91(11) . .
N1 Dy1 O3 114.15(11) 2_556 .
O1 Dy1 O4 81.83(11) . .
O2 Dy1 O4 82.71(11) . .
N1 Dy1 O4 162.88(12) . .
N1 Dy1 O4 165.84(11) 2_556 .
O3 Dy1 O4 80.00(10) . .
C1 O1 Dy1 173.6(3) . .
C15 O2 Dy1 169.4(3) . .
C29 O3 C32 107.9(3) . .
C29 O3 Dy1 123.5(2) . .
C32 O3 Dy1 128.6(3) . .
C36 O4 C33 104.7(4) . .
C36 O4 Dy1 127.6(3) . .
C33 O4 Dy1 127.7(3) . .
N1 N1 Dy1 74.9(3) 2_556 .
N1 N1 Dy1 73.9(3) 2_556 2_556
Dy1 N1 Dy1 148.76(17) . 2_556
O1 C1 C2 120.2(4) . .
O1 C1 C6 120.8(4) . .
C2 C1 C6 119.0(4) . .
C3 C2 C1 118.5(5) . .
C3 C2 C7 118.5(4) . .
C1 C2 C7 122.9(4) . .
C4 C3 C2 121.9(5) . .
C5 C4 C3 119.2(5) . .
C4 C5 C6 122.8(5) . .
C5 C6 C1 118.4(4) . .
C5 C6 C11 119.1(4) . .
C1 C6 C11 122.5(4) . .
C9 C7 C2 111.4(4) . .
C9 C7 C8 105.6(4) . .
C2 C7 C8 112.7(4) . .
C9 C7 C10 110.8(5) . .
C2 C7 C10 109.6(4) . .
C8 C7 C10 106.5(4) . .
C12 C11 C6 110.7(4) . .
C12 C11 C13 105.6(4) . .
C6 C11 C13 113.4(4) . .
C12 C11 C14 111.3(4) . .
C6 C11 C14 109.8(4) . .
C13 C11 C14 105.9(4) . .
O2 C15 C20 120.8(4) . .
O2 C15 C16 120.6(4) . .
C20 C15 C16 118.5(4) . .
C17 C16 C15 119.2(5) . .
C17 C16 C21 118.8(4) . .
C15 C16 C21 121.9(4) . .
C16 C17 C18 122.2(5) . .
C19 C18 C17 119.1(5) . .
C18 C19 C20 122.0(5) . .
C19 C20 C15 118.7(5) . .
C19 C20 C25 118.6(4) . .
C15 C20 C25 122.6(4) . .
C24 C21 C22 106.6(4) . .
C24 C21 C23 110.9(4) . .
C22 C21 C23 106.6(4) . .
C24 C21 C16 110.4(4) . .
C22 C21 C16 111.9(4) . .
C23 C21 C16 110.4(4) . .
C28 C25 C26 111.6(5) . .
C28 C25 C20 110.1(4) . .
C26 C25 C20 109.8(4) . .
C28 C25 C27 106.6(5) . .
C26 C25 C27 105.9(5) . .
C20 C25 C27 112.7(4) . .
O3 C29 C30 105.2(4) . .
C31 C30 C29 101.3(4) . .
C32 C31 C30 104.0(4) . .
O3 C32 C31 105.7(4) . .
O4 C33 C34 105.4(5) . .
C35 C34 C33 105.7(5) . .
C36 C35 C34 103.9(5) . .
O4 C36 C35 104.4(4) . .
C37 O5 C40 110.1(9) . .
O5 C37 C38 109.7(11) . .
C37 C38 C39 107.2(10) . .
C40 C39 C38 104.1(8) . .
O5 C40 C39 107.1(8) . .
C41 O6 C44 107.7(14) . .
O6 C41 C42 104.6(15) . .
C43 C42 C41 102.7(12) . .
C42 C43 C44 106.1(10) . .
O6 C44 C43 104.3(11) . .

loop_
_geom_bond_atom_site_label_1
_geom_bond_atom_site_label_2
_geom_bond_distance
_geom_bond_site_symmetry_2
Dy1 O1 2.161(3) .
Dy1 O2 2.163(3) .
Dy1 N1 2.328(4) .
Dy1 N1 2.340(4) 2_556
Dy1 O3 2.413(3) .
Dy1 O4 2.499(3) .
O1 C1 1.344(5) .
O2 C15 1.350(5) .
O3 C29 1.462(6) .
O3 C32 1.477(5) .
O4 C36 1.447(6) .
O4 C33 1.468(6) .
N1 N1 1.257(7) 2_556
N1 Dy1 2.340(4) 2_556
C1 C2 1.430(6) .
C1 C6 1.431(7) .
C2 C3 1.406(7) .
C2 C7 1.536(7) .
C3 C4 1.380(8) .
C4 C5 1.367(8) .
C5 C6 1.395(7) .
C6 C11 1.536(7) .
C7 C9 1.531(7) .
C7 C8 1.541(7) .
C7 C10 1.541(7) .
C11 C12 1.532(7) .
C11 C13 1.538(7) .
C11 C14 1.544(7) .
C15 C20 1.426(7) .
C15 C16 1.437(6) .
C16 C17 1.380(7) .
C16 C21 1.550(7) .
C17 C18 1.385(8) .
C18 C19 1.380(8) .
C19 C20 1.402(7) .
C20 C25 1.537(7) .
C21 C24 1.522(7) .
C21 C22 1.538(7) .
C21 C23 1.545(7) .
C25 C28 1.531(8) .
C25 C26 1.535(8) .
C25 C27 1.540(7) .
C29 C30 1.512(6) .
C30 C31 1.508(7) .
C31 C32 1.506(7) .
C33 C34 1.518(8) .
C34 C35 1.515(9) .
C35 C36 1.514(8) .
O5 C37 1.352(12) .
O5 C40 1.405(12) .
C37 C38 1.402(14) .
C38 C39 1.482(12) .
C39 C40 1.455(12) .
O6 C41 1.322(18) .
O6 C44 1.397(15) .
C41 C42 1.514(18) .
C42 C43 1.423(14) .
C43 C44 1.498(15) .
